data_4084592
loop_
_publ_author_name
'Kim, Jee Eon'
'Weinberger, David S.'
'Carroll, Patrick J.'
'Schelter, Eric J.'

_publ_section_title
;
 Synthesis, Structural Characterization, and Carbonyl Addition Reactivity
 of a Terminal Cerium(III) Acetylide Complex
;
_journal_issue 21
_journal_name_full Organometallics
_journal_page_first 5948
_journal_paper_doi 10.1021/om500899z
_journal_volume 33
_journal_year 2014
_chemical_formula_sum 'C40 H63 Ce F3 N6 Na O6 S'
_chemical_formula_weight 976.13
_space_group_IT_number 14
_symmetry_cell_setting monoclinic
_symmetry_Int_Tables_number 14
_symmetry_space_group_name_Hall '-P 2ybc'
_symmetry_space_group_name_H-M 'P 1 21/c 1'
_atom_sites_solution_hydrogens geom
_atom_sites_solution_primary direct
_audit_creation_method SHELXL-97
_cell_angle_alpha 90.00
_cell_angle_beta 98.738(2)
_cell_angle_gamma 90.00
_cell_formula_units_Z 4
_cell_length_a 10.7830(5)
_cell_length_b 32.6531(14)
_cell_length_c 13.6679(6)
_cell_measurement_temperature 143(1)
_cell_volume 4756.6(4)
_computing_data_collection 'Bruker APEX2'
_computing_data_reduction 'Bruker SAINT'
_computing_structure_refinement 'SHELXL-97 (Sheldrick, 2008)'
_computing_structure_solution 'SHELXS-97 (Sheldrick, 2008)'
_diffrn_ambient_temperature 143(1)
_diffrn_measured_fraction_theta_full 0.994
_diffrn_measured_fraction_theta_max 0.994
_diffrn_measurement_device 'CCD Area Detector'
_diffrn_measurement_device_type 'Bruker APEXII'
_diffrn_measurement_method 'phi and omega scans'
_diffrn_radiation_monochromator graphite
_diffrn_radiation_source 'sealed tube'
_diffrn_radiation_type MoK\a
_diffrn_radiation_wavelength 0.71073
_diffrn_reflns_av_R_equivalents 0.0310
_diffrn_reflns_av_sigmaI/netI 0.0166
_diffrn_reflns_limit_h_max 14
_diffrn_reflns_limit_h_min -14
_diffrn_reflns_limit_k_max 42
_diffrn_reflns_limit_k_min -42
_diffrn_reflns_limit_l_max 17
_diffrn_reflns_limit_l_min -17
_diffrn_reflns_number 94794
_diffrn_reflns_theta_full 27.59
_diffrn_reflns_theta_max 27.59
_diffrn_reflns_theta_min 1.63
_exptl_absorpt_coefficient_mu 1.069
_exptl_absorpt_correction_T_max 0.7456
_exptl_absorpt_correction_T_min 0.6869
_exptl_absorpt_correction_type multi-scan
_exptl_absorpt_process_details '(SADABS; Sheldrick, 2007)'
_exptl_crystal_density_diffrn 1.363
_exptl_crystal_density_method 'not measured'
_exptl_crystal_F_000 2020
_exptl_crystal_size_max 0.32
_exptl_crystal_size_mid 0.24
_exptl_crystal_size_min 0.14
_refine_diff_density_max 1.442
_refine_diff_density_min -1.584
_refine_diff_density_rms 0.095
_refine_ls_extinction_method none
_refine_ls_goodness_of_fit_ref 1.368
_refine_ls_hydrogen_treatment constr
_refine_ls_matrix_type full
_refine_ls_number_parameters 539
_refine_ls_number_reflns 10951
_refine_ls_number_restraints 0
_refine_ls_restrained_S_all 1.368
_refine_ls_R_factor_all 0.0536
_refine_ls_R_factor_gt 0.0494
_refine_ls_shift/su_max 0.006
_refine_ls_shift/su_mean 0.000
_refine_ls_structure_factor_coef Fsqd
_refine_ls_weighting_details 'calc w=1/[\s^2^(Fo^2^)+(0.0141P)^2^+15.0815P] where P=(Fo^2^+2Fc^2^)/3'
_refine_ls_weighting_scheme calc
_refine_ls_wR_factor_gt 0.1098
_refine_ls_wR_factor_ref 0.1118
_reflns_number_gt 10141
_reflns_number_total 10951
_reflns_threshold_expression >2sigma(I)
_cod_data_source_file om500899z_si_002.cif
_cod_data_source_block UP4209
_cod_depositor_comments
;
The following automatic conversions were performed:
'_atom_site_symetry_multiplicity' tag replaced with
'_atom_site_symmetry_multiplicity'.

Automatic conversion script
Id: cif_correct_tags 1440 2010-10-19 06:21:57Z saulius 

 Adding full bibliography for 4084592--4084595.cif.
;
_cod_original_sg_symbol_H-M 'P 21/c     '
_cod_database_code 4084592

loop_
_symmetry_equiv_pos_as_xyz
'x, y, z'
'-x, y+1/2, -z+1/2'
'-x, -y, -z'
'x, -y-1/2, z-1/2'

loop_
_atom_site_label
_atom_site_type_symbol
_atom_site_fract_x
_atom_site_fract_y
_atom_site_fract_z
_atom_site_U_iso_or_equiv
_atom_site_adp_type
_atom_site_occupancy
_atom_site_symmetry_multiplicity
_atom_site_calc_flag
_atom_site_refinement_flags
Ce1 Ce 0.35342(2) 0.595700(6) 0.171297(15) 0.02445(7) Uani 1 1 d .
S1 S 0.15207(11) 0.63673(4) -0.06254(8) 0.0355(2) Uani 1 1 d .
Na1 Na 0.19213(16) 0.69114(5) 0.15194(12) 0.0339(4) Uani 1 1 d .
F1 F -0.0728(3) 0.61205(13) -0.0349(2) 0.0693(10) Uani 1 1 d .
F2 F -0.0671(3) 0.64222(12) -0.1742(2) 0.0672(10) Uani 1 1 d .
F3 F 0.0028(4) 0.58073(12) -0.1516(3) 0.0710(10) Uani 1 1 d .
O1 O 0.4027(3) 0.66321(8) 0.1444(2) 0.0274(6) Uani 1 1 d .
O2 O 0.4628(3) 0.53680(9) 0.2119(2) 0.0353(7) Uani 1 1 d .
O3 O 0.2024(3) 0.63145(9) 0.2401(2) 0.0307(6) Uani 1 1 d .
O4 O 0.2051(3) 0.60488(9) 0.0068(2) 0.0365(7) Uani 1 1 d .
O5 O 0.1277(4) 0.67450(11) -0.0145(3) 0.0487(9) Uani 1 1 d .
O6 O 0.2080(3) 0.63960(12) -0.1506(2) 0.0488(9) Uani 1 1 d .
N1 N 0.3094(4) 0.75072(12) 0.2156(4) 0.0483(11) Uani 1 1 d .
N2 N 0.5250(3) 0.59917(10) 0.0465(3) 0.0316(7) Uani 1 1 d .
N3 N 0.1899(4) 0.53141(11) 0.1487(3) 0.0347(8) Uani 1 1 d .
N4 N 0.7344(4) 0.51732(15) 0.3349(4) 0.0552(12) Uani 1 1 d .
N5 N 0.4456(4) 0.60316(12) 0.3667(3) 0.0403(9) Uani 1 1 d .
N6 N -0.0256(4) 0.69286(17) 0.2074(4) 0.0575(13) Uani 1 1 d .
C1 C 0.4724(4) 0.68842(11) 0.0987(3) 0.0252(8) Uani 1 1 d .
C2 C 0.4923(4) 0.72925(12) 0.1332(3) 0.0342(9) Uani 1 1 d .
C3 C 0.5624(5) 0.75581(13) 0.0844(4) 0.0436(12) Uani 1 1 d .
H3 H 0.5748 0.7825 0.1077 0.058 Uiso 1 1 calc R
C4 C 0.6141(5) 0.74423(15) 0.0031(4) 0.0457(12) Uani 1 1 d .
C5 C 0.5969(4) 0.70399(15) -0.0289(4) 0.0399(10) Uani 1 1 d .
H5 H 0.6330 0.6955 -0.0832 0.053 Uiso 1 1 calc R
C6 C 0.5278(4) 0.67579(12) 0.0169(3) 0.0296(8) Uani 1 1 d .
C7 C 0.4449(5) 0.74245(13) 0.2257(4) 0.0426(11) Uani 1 1 d .
H7a H 0.4655 0.7213 0.2753 0.057 Uiso 1 1 calc R
H7b H 0.4896 0.7671 0.2502 0.057 Uiso 1 1 calc R
C8 C 0.2777(7) 0.7591(2) 0.3157(5) 0.077(2) Uani 1 1 d .
H8a H 0.3273 0.7816 0.3449 0.115 Uiso 1 1 calc R
H8b H 0.2949 0.7353 0.3565 0.115 Uiso 1 1 calc R
H8c H 0.1903 0.7660 0.3103 0.115 Uiso 1 1 calc R
C9 C 0.2760(6) 0.78568(19) 0.1520(6) 0.079(2) Uani 1 1 d .
H9a H 0.3237 0.8091 0.1783 0.119 Uiso 1 1 calc R
H9b H 0.1881 0.7913 0.1488 0.119 Uiso 1 1 calc R
H9c H 0.2941 0.7798 0.0868 0.119 Uiso 1 1 calc R
C10 C 0.6933(6) 0.77359(19) -0.0480(5) 0.0663(18) Uani 1 1 d .
H10a H 0.6848 0.8008 -0.0235 0.099 Uiso 1 1 calc R
H10b H 0.6654 0.7730 -0.1181 0.099 Uiso 1 1 calc R
H10c H 0.7798 0.7654 -0.0347 0.099 Uiso 1 1 calc R
C11 C 0.5083(4) 0.63331(13) -0.0259(3) 0.0349(9) Uani 1 1 d .
H11a H 0.4241 0.6317 -0.0626 0.046 Uiso 1 1 calc R
H11b H 0.5664 0.6293 -0.0727 0.046 Uiso 1 1 calc R
C12 C 0.6516(5) 0.60020(15) 0.1034(4) 0.0449(11) Uani 1 1 d .
H12a H 0.6614 0.5779 0.1497 0.067 Uiso 1 1 calc R
H12b H 0.6639 0.6257 0.1387 0.067 Uiso 1 1 calc R
H12c H 0.7123 0.5977 0.0592 0.067 Uiso 1 1 calc R
C13 C 0.5067(6) 0.56042(14) -0.0095(4) 0.0493(13) Uani 1 1 d .
H13a H 0.5657 0.5589 -0.0554 0.074 Uiso 1 1 calc R
H13b H 0.4229 0.5594 -0.0450 0.074 Uiso 1 1 calc R
H13c H 0.5197 0.5377 0.0356 0.074 Uiso 1 1 calc R
C14 C 0.4549(5) 0.49752(12) 0.2373(3) 0.0351(10) Uani 1 1 d .
C15 C 0.3377(5) 0.48010(13) 0.2460(3) 0.0374(10) Uani 1 1 d .
C16 C 0.3291(5) 0.43830(14) 0.2662(3) 0.0449(12) Uani 1 1 d .
H16 H 0.2509 0.4270 0.2706 0.060 Uiso 1 1 calc R
C17 C 0.4336(6) 0.41327(14) 0.2797(3) 0.0482(13) Uani 1 1 d .
C18 C 0.5485(6) 0.43099(14) 0.2754(4) 0.0465(12) Uani 1 1 d .
H18 H 0.6197 0.4146 0.2863 0.062 Uiso 1 1 calc R
C19 C 0.5632(5) 0.47268(14) 0.2552(3) 0.0408(11) Uani 1 1 d .
C20 C 0.2208(5) 0.50592(14) 0.2389(3) 0.0375(10) Uani 1 1 d .
H20a H 0.1504 0.4879 0.2432 0.050 Uiso 1 1 calc R
H20b H 0.2293 0.5239 0.2960 0.050 Uiso 1 1 calc R
C21 C 0.1978(5) 0.50686(14) 0.0588(3) 0.0441(12) Uani 1 1 d .
H21a H 0.1424 0.4837 0.0570 0.066 Uiso 1 1 calc R
H21b H 0.2823 0.4974 0.0600 0.066 Uiso 1 1 calc R
H21c H 0.1737 0.5235 0.0011 0.066 Uiso 1 1 calc R
C22 C 0.0619(4) 0.54656(15) 0.1454(4) 0.0440(11) Uani 1 1 d .
H22a H 0.0405 0.5639 0.0886 0.066 Uiso 1 1 calc R
H22b H 0.0562 0.5620 0.2044 0.066 Uiso 1 1 calc R
H22c H 0.0049 0.5238 0.1412 0.066 Uiso 1 1 calc R
C23 C 0.4208(7) 0.36789(15) 0.2998(4) 0.0629(18) Uani 1 1 d .
H23a H 0.4863 0.3531 0.2748 0.094 Uiso 1 1 calc R
H23b H 0.3407 0.3584 0.2675 0.094 Uiso 1 1 calc R
H23c H 0.4272 0.3634 0.3698 0.094 Uiso 1 1 calc R
C24 C 0.6913(5) 0.49033(16) 0.2525(4) 0.0501(13) Uani 1 1 d .
H24a H 0.7508 0.4680 0.2525 0.067 Uiso 1 1 calc R
H24b H 0.6900 0.5054 0.1912 0.067 Uiso 1 1 calc R
C25 C 0.7441(6) 0.4959(2) 0.4293(5) 0.074(2) Uani 1 1 d .
H25a H 0.6634 0.4853 0.4376 0.110 Uiso 1 1 calc R
H25b H 0.7725 0.5146 0.4822 0.110 Uiso 1 1 calc R
H25c H 0.8028 0.4738 0.4304 0.110 Uiso 1 1 calc R
C26 C 0.8552(6) 0.5355(2) 0.3261(6) 0.083(2) Uani 1 1 d .
H26a H 0.9171 0.5143 0.3278 0.125 Uiso 1 1 calc R
H26b H 0.8790 0.5541 0.3802 0.125 Uiso 1 1 calc R
H26c H 0.8492 0.5501 0.2647 0.125 Uiso 1 1 calc R
C27 C 0.1616(4) 0.63258(13) 0.3270(3) 0.0326(9) Uani 1 1 d .
C28 C 0.2466(5) 0.63018(16) 0.4156(3) 0.0419(11) Uani 1 1 d .
C29 C 0.1999(6) 0.62727(18) 0.5052(4) 0.0536(14) Uani 1 1 d .
H29 H 0.2562 0.6243 0.5634 0.071 Uiso 1 1 calc R
C30 C 0.0728(6) 0.62860(19) 0.5104(4) 0.0570(15) Uani 1 1 d .
C31 C -0.0086(6) 0.63640(19) 0.4230(4) 0.0555(15) Uani 1 1 d .
H31 H -0.0936 0.6399 0.4256 0.074 Uiso 1 1 calc R
C32 C 0.0334(5) 0.63914(16) 0.3316(3) 0.0413(11) Uani 1 1 d .
C33 C 0.3858(5) 0.63676(16) 0.4109(3) 0.0415(11) Uani 1 1 d .
H33a H 0.3951 0.6615 0.3733 0.055 Uiso 1 1 calc R
H33b H 0.4293 0.6411 0.4776 0.055 Uiso 1 1 calc R
C34 C 0.5763(5) 0.61248(17) 0.3634(4) 0.0505(13) Uani 1 1 d .
H34a H 0.5819 0.6370 0.3256 0.076 Uiso 1 1 calc R
H34b H 0.6141 0.5902 0.3328 0.076 Uiso 1 1 calc R
H34c H 0.6195 0.6164 0.4295 0.076 Uiso 1 1 calc R
C35 C 0.4441(6) 0.56555(16) 0.4284(4) 0.0540(14) Uani 1 1 d .
H35a H 0.4876 0.5708 0.4938 0.081 Uiso 1 1 calc R
H35b H 0.4849 0.5436 0.3991 0.081 Uiso 1 1 calc R
H35c H 0.3589 0.5580 0.4321 0.081 Uiso 1 1 calc R
C36 C 0.0224(8) 0.6245(3) 0.6082(5) 0.084(2) Uani 1 1 d .
H36a H 0.0013 0.5964 0.6182 0.127 Uiso 1 1 calc R
H36b H -0.0512 0.6412 0.6065 0.127 Uiso 1 1 calc R
H36c H 0.0853 0.6333 0.6614 0.127 Uiso 1 1 calc R
C37 C -0.0513(5) 0.6513(2) 0.2398(4) 0.0531(14) Uani 1 1 d .
H37a H -0.0413 0.6321 0.1874 0.071 Uiso 1 1 calc R
H37b H -0.1376 0.6498 0.2516 0.071 Uiso 1 1 calc R
C38 C -0.0478(7) 0.7234(2) 0.2817(6) 0.081(2) Uani 1 1 d .
H38a H -0.1315 0.7204 0.2964 0.122 Uiso 1 1 calc R
H38b H -0.0375 0.7504 0.2562 0.122 Uiso 1 1 calc R
H38c H 0.0113 0.7194 0.3409 0.122 Uiso 1 1 calc R
C39 C -0.1098(7) 0.7017(3) 0.1146(6) 0.092(3) Uani 1 1 d .
H39a H -0.1954 0.6998 0.1257 0.137 Uiso 1 1 calc R
H39b H -0.0951 0.6823 0.0649 0.137 Uiso 1 1 calc R
H39c H -0.0938 0.7289 0.0928 0.137 Uiso 1 1 calc R
C40 C -0.0046(5) 0.61676(19) -0.1076(4) 0.0498(13) Uani 1 1 d .

loop_
_atom_site_aniso_label
_atom_site_aniso_U_11
_atom_site_aniso_U_22
_atom_site_aniso_U_33
_atom_site_aniso_U_23
_atom_site_aniso_U_13
_atom_site_aniso_U_12
Ce1 0.03264(12) 0.01961(10) 0.02122(10) -0.00009(8) 0.00453(8) -0.00370(9)
S1 0.0397(6) 0.0403(6) 0.0247(5) 0.0048(4) -0.0013(4) -0.0093(5)
Na1 0.0360(9) 0.0316(9) 0.0335(9) -0.0011(7) 0.0034(7) 0.0028(7)
F1 0.0494(19) 0.108(3) 0.0503(19) 0.0207(19) 0.0059(15) -0.0186(19)
F2 0.0491(19) 0.100(3) 0.0458(18) 0.0226(18) -0.0142(14) -0.0061(18)
F3 0.074(2) 0.070(2) 0.063(2) -0.0148(18) -0.0109(18) -0.0297(19)
O1 0.0332(15) 0.0205(13) 0.0304(14) -0.0021(11) 0.0107(12) -0.0048(11)
O2 0.0412(18) 0.0228(14) 0.0407(17) 0.0051(12) 0.0020(14) -0.0017(12)
O3 0.0351(16) 0.0361(16) 0.0218(13) -0.0011(11) 0.0068(11) 0.0022(12)
O4 0.0458(18) 0.0370(17) 0.0247(14) 0.0049(12) -0.0014(13) -0.0089(14)
O5 0.057(2) 0.0442(19) 0.0406(19) 0.0004(15) -0.0054(16) 0.0034(17)
O6 0.053(2) 0.062(2) 0.0315(17) 0.0122(16) 0.0068(15) -0.0130(18)
N1 0.045(2) 0.032(2) 0.070(3) -0.015(2) 0.013(2) 0.0033(17)
N2 0.0374(19) 0.0265(17) 0.0328(18) -0.0046(14) 0.0114(15) -0.0003(15)
N3 0.041(2) 0.0285(18) 0.0339(19) 0.0006(14) 0.0026(16) -0.0090(15)
N4 0.045(3) 0.051(3) 0.072(3) 0.009(2) 0.015(2) -0.006(2)
N5 0.047(2) 0.045(2) 0.0280(18) -0.0029(16) 0.0022(16) -0.0077(18)
N6 0.039(2) 0.082(4) 0.051(3) 0.001(2) 0.004(2) 0.023(2)
C1 0.0229(18) 0.0221(18) 0.0301(19) 0.0036(15) 0.0029(15) -0.0017(14)
C2 0.029(2) 0.0225(19) 0.048(3) 0.0035(17) -0.0017(18) -0.0006(16)
C3 0.041(3) 0.022(2) 0.064(3) 0.010(2) -0.002(2) -0.0047(18)
C4 0.035(2) 0.038(2) 0.061(3) 0.025(2) 0.000(2) -0.008(2)
C5 0.033(2) 0.049(3) 0.038(2) 0.016(2) 0.0055(19) -0.001(2)
C6 0.030(2) 0.029(2) 0.030(2) 0.0074(16) 0.0041(16) -0.0001(16)
C7 0.043(3) 0.024(2) 0.060(3) -0.013(2) 0.003(2) -0.0021(18)
C8 0.076(5) 0.071(4) 0.088(5) -0.038(4) 0.027(4) 0.004(4)
C9 0.057(4) 0.045(3) 0.133(7) 0.010(4) 0.009(4) 0.014(3)
C10 0.056(4) 0.056(3) 0.086(5) 0.036(3) 0.008(3) -0.014(3)
C11 0.043(3) 0.038(2) 0.026(2) -0.0011(17) 0.0124(18) -0.0019(19)
C12 0.041(3) 0.039(3) 0.055(3) 0.006(2) 0.008(2) 0.004(2)
C13 0.075(4) 0.031(2) 0.048(3) -0.014(2) 0.027(3) -0.002(2)
C14 0.054(3) 0.0225(19) 0.027(2) 0.0015(15) -0.0018(19) -0.0024(18)
C15 0.056(3) 0.026(2) 0.028(2) 0.0010(16) -0.0013(19) -0.0081(19)
C16 0.066(3) 0.030(2) 0.033(2) 0.0061(18) -0.009(2) -0.013(2)
C17 0.081(4) 0.025(2) 0.032(2) 0.0035(17) -0.015(2) -0.007(2)
C18 0.068(4) 0.029(2) 0.038(2) 0.0038(19) -0.005(2) 0.008(2)
C19 0.058(3) 0.029(2) 0.034(2) 0.0035(18) -0.001(2) 0.005(2)
C20 0.048(3) 0.033(2) 0.031(2) 0.0025(17) 0.0045(19) -0.0135(19)
C21 0.064(3) 0.033(2) 0.033(2) -0.0023(18) -0.002(2) -0.011(2)
C22 0.039(3) 0.040(3) 0.052(3) 0.006(2) 0.006(2) -0.012(2)
C23 0.104(5) 0.024(2) 0.051(3) 0.009(2) -0.018(3) -0.009(3)
C24 0.057(3) 0.038(3) 0.057(3) 0.014(2) 0.016(3) 0.014(2)
C25 0.062(4) 0.079(5) 0.072(4) 0.023(4) -0.013(3) -0.031(3)
C26 0.046(4) 0.078(5) 0.127(7) 0.034(5) 0.018(4) -0.007(3)
C27 0.041(2) 0.034(2) 0.0258(19) -0.0033(17) 0.0136(17) -0.0017(18)
C28 0.046(3) 0.051(3) 0.028(2) -0.0055(19) 0.0061(19) 0.004(2)
C29 0.067(4) 0.067(4) 0.027(2) -0.003(2) 0.010(2) 0.005(3)
C30 0.074(4) 0.068(4) 0.034(3) -0.010(2) 0.023(3) -0.014(3)
C31 0.051(3) 0.073(4) 0.048(3) -0.015(3) 0.026(3) -0.020(3)
C32 0.040(3) 0.053(3) 0.033(2) -0.010(2) 0.0107(19) -0.012(2)
C33 0.042(3) 0.048(3) 0.032(2) -0.007(2) -0.0015(19) 0.001(2)
C34 0.040(3) 0.054(3) 0.053(3) -0.017(2) -0.009(2) 0.005(2)
C35 0.080(4) 0.045(3) 0.034(3) 0.000(2) -0.002(3) 0.000(3)
C36 0.104(6) 0.114(6) 0.044(3) -0.004(4) 0.039(4) -0.021(5)
C37 0.028(2) 0.087(4) 0.046(3) -0.011(3) 0.009(2) -0.002(3)
C38 0.075(5) 0.086(5) 0.089(5) -0.007(4) 0.036(4) 0.022(4)
C39 0.059(4) 0.131(7) 0.076(5) 0.010(5) -0.014(4) 0.040(5)
C40 0.045(3) 0.067(4) 0.034(2) 0.011(2) -0.003(2) -0.011(3)

loop_
_atom_type_symbol
_atom_type_description
_atom_type_scat_dispersion_real
_atom_type_scat_dispersion_imag
_atom_type_scat_source
C C 0.0033 0.0016 'International Tables Vol C Tables 4.2.6.8 and 6.1.1.4'
H H 0.0000 0.0000 'International Tables Vol C Tables 4.2.6.8 and 6.1.1.4'
N N 0.0061 0.0033 'International Tables Vol C Tables 4.2.6.8 and 6.1.1.4'
O O 0.0106 0.0060 'International Tables Vol C Tables 4.2.6.8 and 6.1.1.4'
S S 0.1246 0.1234 'International Tables Vol C Tables 4.2.6.8 and 6.1.1.4'
F F 0.0171 0.0103 'International Tables Vol C Tables 4.2.6.8 and 6.1.1.4'
Na Na 0.0362 0.0249 'International Tables Vol C Tables 4.2.6.8 and 6.1.1.4'
Ce Ce -0.2486 2.6331 'International Tables Vol C Tables 4.2.6.8 and 6.1.1.4'

loop_
_geom_angle_atom_site_label_1
_geom_angle_atom_site_label_2
_geom_angle_atom_site_label_3
_geom_angle
O2 Ce1 O1 136.12(11)
O2 Ce1 O3 134.10(11)
O1 Ce1 O3 77.10(10)
O2 Ce1 O4 122.75(11)
O1 Ce1 O4 82.93(10)
O3 Ce1 O4 85.08(10)
O2 Ce1 N2 79.07(11)
O1 Ce1 N2 70.33(10)
O3 Ce1 N2 145.71(10)
O4 Ce1 N2 80.68(11)
O2 Ce1 N5 74.81(12)
O1 Ce1 N5 90.71(11)
O3 Ce1 N5 74.35(11)
O4 Ce1 N5 159.35(12)
N2 Ce1 N5 115.68(12)
O2 Ce1 N3 71.34(11)
O1 Ce1 N3 151.20(11)
O3 Ce1 N3 87.23(11)
O4 Ce1 N3 71.65(10)
N2 Ce1 N3 116.96(11)
N5 Ce1 N3 108.32(11)
O2 Ce1 Na1 170.25(8)
O1 Ce1 Na1 43.46(8)
O3 Ce1 Na1 39.03(8)
O4 Ce1 Na1 66.48(8)
N2 Ce1 Na1 106.87(8)
N5 Ce1 Na1 95.53(9)
N3 Ce1 Na1 111.41(9)
O6 S1 O5 117.2(2)
O6 S1 O4 114.7(2)
O5 S1 O4 113.19(19)
O6 S1 C40 103.1(2)
O5 S1 C40 103.7(3)
O4 S1 C40 102.4(2)
O3 Na1 O5 107.36(13)
O3 Na1 N1 121.16(16)
O5 Na1 N1 126.90(17)
O3 Na1 O1 74.66(11)
O5 Na1 O1 90.72(13)
N1 Na1 O1 82.96(13)
O3 Na1 N6 80.61(15)
O5 Na1 N6 98.16(16)
N1 Na1 N6 109.16(17)
O1 Na1 N6 155.22(15)
O3 Na1 C27 22.32(10)
O5 Na1 C27 123.58(14)
N1 Na1 C27 109.21(15)
O1 Na1 C27 90.62(11)
N6 Na1 C27 65.19(14)
O3 Na1 Ce1 39.66(7)
O5 Na1 Ce1 86.47(10)
N1 Na1 Ce1 117.15(12)
O1 Na1 Ce1 40.18(6)
N6 Na1 Ce1 117.03(13)
C27 Na1 Ce1 60.89(8)
C1 O1 Ce1 145.5(2)
C1 O1 Na1 112.3(2)
Ce1 O1 Na1 96.36(10)
C14 O2 Ce1 145.4(3)
C27 O3 Na1 116.8(3)
C27 O3 Ce1 136.6(3)
Na1 O3 Ce1 101.32(11)
S1 O4 Ce1 141.17(18)
S1 O5 Na1 126.5(2)
C9 N1 C7 110.7(5)
C9 N1 C8 109.6(5)
C7 N1 C8 108.2(5)
C9 N1 Na1 110.6(4)
C7 N1 Na1 110.2(3)
C8 N1 Na1 107.5(4)
C12 N2 C13 109.6(4)
C12 N2 C11 110.2(4)
C13 N2 C11 107.7(3)
C12 N2 Ce1 109.8(3)
C13 N2 Ce1 103.9(3)
C11 N2 Ce1 115.3(2)
C22 N3 C21 109.4(4)
C22 N3 C20 107.9(4)
C21 N3 C20 110.6(4)
C22 N3 Ce1 109.5(3)
C21 N3 Ce1 113.2(3)
C20 N3 Ce1 106.1(2)
C24 N4 C26 111.7(5)
C24 N4 C25 111.6(5)
C26 N4 C25 108.9(5)
C34 N5 C33 110.5(4)
C34 N5 C35 106.5(4)
C33 N5 C35 110.1(4)
C34 N5 Ce1 101.6(3)
C33 N5 Ce1 111.0(3)
C35 N5 Ce1 116.7(3)
C37 N6 C38 111.2(5)
C37 N6 C39 108.8(6)
C38 N6 C39 108.5(5)
C37 N6 Na1 106.9(3)
C38 N6 Na1 118.0(4)
C39 N6 Na1 102.8(4)
O1 C1 C6 121.9(3)
O1 C1 C2 119.5(4)
C6 C1 C2 118.6(4)
C3 C2 C1 119.6(4)
C3 C2 C7 120.5(4)
C1 C2 C7 119.8(4)
C4 C3 C2 122.4(4)
C3 C4 C5 117.7(4)
C3 C4 C10 121.6(5)
C5 C4 C10 120.6(5)
C4 C5 C6 122.6(5)
C5 C6 C1 119.0(4)
C5 C6 C11 119.1(4)
C1 C6 C11 121.8(4)
N1 C7 C2 115.8(4)
N2 C11 C6 115.9(3)
O2 C14 C15 120.2(4)
O2 C14 C19 120.9(4)
C15 C14 C19 118.9(4)
C16 C15 C14 119.9(5)
C16 C15 C20 118.6(5)
C14 C15 C20 121.4(4)
C17 C16 C15 121.8(5)
C18 C17 C16 117.8(4)
C18 C17 C23 121.7(5)
C16 C17 C23 120.5(5)
C17 C18 C19 123.0(5)
C18 C19 C14 118.5(5)
C18 C19 C24 120.6(5)
C14 C19 C24 121.0(4)
N3 C20 C15 116.6(4)
N4 C24 C19 113.7(4)
O3 C27 C28 120.5(4)
O3 C27 C32 120.4(4)
C28 C27 C32 119.0(4)
O3 C27 Na1 40.83(19)
C28 C27 Na1 124.3(3)
C32 C27 Na1 99.2(3)
C29 C28 C27 119.0(5)
C29 C28 C33 122.3(5)
C27 C28 C33 118.2(4)
C30 C29 C28 122.4(5)
C29 C30 C31 117.4(5)
C29 C30 C36 122.1(6)
C31 C30 C36 120.4(6)
C32 C31 C30 122.1(5)
C31 C32 C27 119.0(5)
C31 C32 C37 122.1(5)
C27 C32 C37 118.8(4)
N5 C33 C28 114.4(4)
N6 C37 C32 112.4(4)
F3 C40 F1 108.2(5)
F3 C40 F2 107.5(4)
F1 C40 F2 107.5(5)
F3 C40 S1 110.7(4)
F1 C40 S1 112.1(4)
F2 C40 S1 110.6(4)

loop_
_geom_bond_atom_site_label_1
_geom_bond_atom_site_label_2
_geom_bond_distance
Ce1 O2 2.280(3)
Ce1 O1 2.310(3)
Ce1 O3 2.316(3)
Ce1 O4 2.571(3)
Ce1 N2 2.703(3)
Ce1 N5 2.715(4)
Ce1 N3 2.729(3)
Ce1 Na1 3.5590(17)
S1 O6 1.429(3)
S1 O5 1.440(4)
S1 O4 1.463(3)
S1 C40 1.828(5)
Na1 O3 2.285(3)
Na1 O5 2.339(4)
Na1 N1 2.410(4)
Na1 O1 2.463(3)
Na1 N6 2.574(5)
Na1 C27 3.119(4)
F1 C40 1.332(6)
F2 C40 1.337(6)
F3 C40 1.329(7)
O1 C1 1.332(4)
O2 C14 1.335(5)
O3 C27 1.327(5)
N1 C9 1.447(8)
N1 C7 1.471(6)
N1 C8 1.486(8)
N2 C12 1.464(6)
N2 C13 1.477(5)
N2 C11 1.484(5)
N3 C22 1.460(6)
N3 C21 1.480(6)
N3 C20 1.484(5)
N4 C24 1.449(7)
N4 C26 1.452(7)
N4 C25 1.458(7)
N5 C34 1.449(6)
N5 C33 1.450(6)
N5 C35 1.492(6)
N6 C37 1.468(8)
N6 C38 1.469(8)
N6 C39 1.472(8)
C1 C6 1.406(6)
C1 C2 1.419(5)
C2 C3 1.386(6)
C2 C7 1.497(7)
C3 C4 1.370(8)
C4 C5 1.388(7)
C4 C10 1.522(7)
C5 C6 1.392(6)
C6 C11 1.508(6)
C14 C15 1.408(7)
C14 C19 1.412(7)
C15 C16 1.398(6)
C15 C20 1.507(7)
C16 C17 1.382(8)
C17 C18 1.377(8)
C17 C23 1.517(6)
C18 C19 1.402(6)
C19 C24 1.503(7)
C27 C28 1.406(6)
C27 C32 1.409(6)
C28 C29 1.397(7)
C28 C33 1.527(7)
C29 C30 1.384(8)
C30 C31 1.395(8)
C30 C36 1.522(7)
C31 C32 1.394(6)
C32 C37 1.489(7)
